data_1533637
loop_
_publ_author_name
'Titov, Yu.O.'
'Kapshuk, A.O.'
'Sich, A.M.'
'Markiv, V.Ya.'
'Belyavina, N.M.'
'Slobodyanik, M.S.'

_publ_section_title
;
 Crystal structure of the orthorhombic modification of La Ta O4
;
_journal_name_full 'Dopov. Nats. Akad. Nauk. Ukr.'
_journal_page_first 140
_journal_page_last 145
_journal_volume 2003
_journal_year 2003
_chemical_formula_sum 'La O4 Ta'
_chemical_name_systematic 'La (Ta O4)'
_space_group_IT_number 36
_symmetry_space_group_name_Hall 'C 2c -2'
_symmetry_space_group_name_H-M 'C m c 21'
_cell_angle_alpha 90
_cell_angle_beta 90
_cell_angle_gamma 90
_cell_formula_units_Z 4
_cell_length_a 3.9313
_cell_length_b 14.793
_cell_length_c 5.618
_cell_volume 326.719
_citation_journal_id_ASTM DNAUFL
_cod_data_source_file Titov_DNAUFL_2003_332.cif
_cod_data_source_block La1O4Ta1
_cod_original_cell_volume 326.7188
_cod_original_formula_sum 'La1 O4 Ta1'
_cod_database_code 1533637

loop_
_symmetry_equiv_pos_as_xyz
x,y,z
-x,-y,z+1/2
-x,y,z
x,-y,z+1/2
x+1/2,y+1/2,z
-x+1/2,-y+1/2,z+1/2
-x+1/2,y+1/2,z
x+1/2,-y+1/2,z+1/2

loop_
_atom_site_label
_atom_site_type_symbol
_atom_site_fract_x
_atom_site_fract_y
_atom_site_fract_z
_atom_site_occupancy
_atom_site_U_iso_or_equiv
Ta1 Ta+5 0 0.4145 0.195 1 0.0
O2 O-2 0 0.331 0.871 1 0.0
O1 O-2 0 0.304 0.408 1 0.0
O4 O-2 0 0.915 0.25 1 0.0
O3 O-2 0 0.47 0.532 1 0.0
La1 La+3 0 0.1699 0.157 1 0.0
